data_7101380
loop_
_publ_author_name
'Michael Hill'
'Peter B. Hitchcock'
'Ruti Pongtavornpinyo'

_publ_section_title
;
Aggregation of thallium(I) beta-diketiminates
;
_journal_issue 35
_journal_name_full 'Chemical Communications'
_journal_paper_doi 10.1039/b607887g
_journal_year 2006
_chemical_compound_source 'synthesis as described'
_chemical_formula_moiety 'C21 H26 N2, C21 H25 N2 Tl'
_chemical_formula_sum 'C42 H51 N4 Tl'
_chemical_formula_weight 816.24
_chemical_name_systematic ?
_space_group_crystal_system orthorhombic
_space_group_IT_number 62
_space_group_name_Hall '-P 2ac 2n'
_space_group_name_H-M_alt 'P n m a'
_atom_sites_solution_hydrogens geom
_atom_sites_solution_primary direct
_atom_sites_solution_secondary difmap
_audit_conform_dict_location ftp://ftp.iucr.org/pub/cif_core.dic
_audit_conform_dict_name cif_core.dic
_audit_conform_dict_version 2.3
_audit_creation_date 2005-07-06T11:04:14-00:00
_audit_creation_method 'WinGX routine CIF_UPDATE'
_cell_angle_alpha 90
_cell_angle_beta 90
_cell_angle_gamma 90
_cell_formula_units_Z 4
_cell_length_a 22.3307(3)
_cell_length_b 16.6863(3)
_cell_length_c 10.2310(1)
_cell_measurement_reflns_used 39211
_cell_measurement_temperature 173(2)
_cell_measurement_theta_max 26.022
_cell_measurement_theta_min 3.395
_cell_measurement_wavelength 0.71073
_cell_volume 3812.24(9)
_computing_cell_refinement 'HKL Scalepack (Otwinowski & Minor 1997)'
_computing_data_collection 'Collect (Nonius BV, 1997-2000)'
_computing_data_reduction 'HKL Denzo and Scalepack (Otwinowski & Minor 1997)'
_computing_molecular_graphics 'Ortep-3 for Windows (Farrugia, 1997)'
_computing_publication_material 'WinGX publication routines (Farrugia, 1999)'
_computing_structure_refinement 'SHELXL-97 (Sheldrick, 1997)'
_computing_structure_solution 'SHELXS-97 (Sheldrick, 1997)'
_diffrn_ambient_temperature 173(2)
_diffrn_detector 'CCD plate'
_diffrn_detector_area_resol_mean 9
_diffrn_measured_fraction_theta_full 0.997
_diffrn_measured_fraction_theta_max 0.997
_diffrn_measurement_device '95mm CCD camera on \k-goniostat'
_diffrn_measurement_device_type KappaCCD
_diffrn_measurement_method 'CCD rotation images, thick slices'
_diffrn_orient_matrix_type 'by Nonius Collect from scalepack cell'
_diffrn_orient_matrix_UB_11 0.51409E-2
_diffrn_orient_matrix_UB_12 -0.235317E-1
_diffrn_orient_matrix_UB_13 -0.411174E-1
_diffrn_orient_matrix_UB_21 0.90171E-1
_diffrn_orient_matrix_UB_22 0.222399E-1
_diffrn_orient_matrix_UB_23 -0.47403E-2
_diffrn_orient_matrix_UB_31 0.373671E-1
_diffrn_orient_matrix_UB_32 -0.05043
_diffrn_orient_matrix_UB_33 0.170957E-1
_diffrn_radiation_monochromator graphite
_diffrn_radiation_probe x-ray
_diffrn_radiation_type MoK\a
_diffrn_radiation_wavelength 0.71073
_diffrn_reflns_av_R_equivalents 0.0696
_diffrn_reflns_av_unetI/netI 0.0256
_diffrn_reflns_limit_h_max 27
_diffrn_reflns_limit_h_min -27
_diffrn_reflns_limit_k_max 20
_diffrn_reflns_limit_k_min -20
_diffrn_reflns_limit_l_max 12
_diffrn_reflns_limit_l_min -12
_diffrn_reflns_number 61777
_diffrn_reflns_theta_full 26.02
_diffrn_reflns_theta_max 26.02
_diffrn_reflns_theta_min 3.6
_diffrn_source 'Enraf Nonius FR590'
_exptl_absorpt_coefficient_mu 4.27
_exptl_absorpt_correction_T_max 0.4599
_exptl_absorpt_correction_T_min 0.3369
_exptl_absorpt_correction_type multi-scan
_exptl_absorpt_process_details
;
[c.f. r.h. blessing, acta cryst. (1995), a51, 33-38]
;
_exptl_crystal_colour colourless
_exptl_crystal_density_diffrn 1.422
_exptl_crystal_density_method 'not measured'
_exptl_crystal_description prism
_exptl_crystal_F_000 1648
_exptl_crystal_size_max 0.25
_exptl_crystal_size_mid 0.2
_exptl_crystal_size_min 0.15
_refine_diff_density_max 0.414
_refine_diff_density_min -0.924
_refine_diff_density_rms 0.073
_refine_ls_extinction_method none
_refine_ls_goodness_of_fit_ref 1.045
_refine_ls_hydrogen_treatment mixed
_refine_ls_matrix_type full
_refine_ls_number_parameters 242
_refine_ls_number_reflns 3883
_refine_ls_number_restraints 0
_refine_ls_restrained_S_all 1.045
_refine_ls_R_factor_all 0.0421
_refine_ls_R_factor_gt 0.0267
_refine_ls_shift/su_max 0.001
_refine_ls_shift/su_mean 0
_refine_ls_structure_factor_coef Fsqd
_refine_ls_weighting_details 'calc w=1/[\s^2^(Fo^2^)+(0.0184P)^2^+4.6465P] where P=(Fo^2^+2Fc^2^)/3'
_refine_ls_weighting_scheme calc
_refine_ls_wR_factor_gt 0.0512
_refine_ls_wR_factor_ref 0.0556
_reflns_number_gt 3069
_reflns_number_total 3883
_reflns_threshold_expression >2sigma(I)
_cod_data_source_file b607887g.txt
_cod_original_sg_number 33
_cod_original_sg_symbol_H-M Pnma
_cod_database_code 7101380

loop_
_space_group_symop_id
_space_group_symop_operation_xyz
1 'x, y, z'
2 '-x+1/2, -y, z+1/2'
3 'x+1/2, -y+1/2, -z+1/2'
4 '-x, y+1/2, -z'
5 '-x, -y, -z'
6 'x-1/2, y, -z-1/2'
7 '-x-1/2, y-1/2, z-1/2'
8 'x, -y-1/2, z'

loop_
_atom_site_label
_atom_site_type_symbol
_atom_site_fract_x
_atom_site_fract_y
_atom_site_fract_z
_atom_site_U_iso_or_equiv
_atom_site_adp_type
_atom_site_occupancy
_atom_site_symmetry_multiplicity
_atom_site_calc_flag
_atom_site_refinement_flags
Tl Tl 0.159384(8) 0.25 0.255485(17) 0.03497(7) Uani 1 2 d S
N1 N 0.10443(10) 0.16057(15) 0.3949(2) 0.0284(6) Uani 1 1 d .
N2 N 0.20882(17) 0.25 -0.0894(4) 0.0410(11) Uani 1 2 d S
H2X H 0.226(2) 0.25 -0.018(5) 0.043(15) Uiso 1 2 d S
N3 N 0.30537(15) 0.25 0.0545(3) 0.0326(9) Uani 1 2 d S
C1 C 0.07501(13) 0.1740(2) 0.5054(3) 0.0287(7) Uani 1 1 d .
C2 C 0.06459(19) 0.25 0.5594(4) 0.0287(10) Uani 1 2 d S
H2 H 0.0481 0.25 0.645 0.034 Uiso 1 2 calc SR
C3 C 0.05038(15) 0.1032(2) 0.5818(3) 0.0403(8) Uani 1 1 d .
H3A H 0.0172 0.0789 0.5331 0.06 Uiso 1 1 calc R
H3B H 0.036 0.1216 0.6671 0.06 Uiso 1 1 calc R
H3C H 0.0821 0.0633 0.5943 0.06 Uiso 1 1 calc R
C4 C 0.10668(15) 0.08274(19) 0.3397(3) 0.0333(8) Uani 1 1 d .
C5 C 0.05963(17) 0.0563(2) 0.2600(3) 0.0445(9) Uani 1 1 d .
C6 C 0.0661(2) -0.0167(3) 0.1962(4) 0.0608(12) Uani 1 1 d .
H6 H 0.0349 -0.035 0.1406 0.073 Uiso 1 1 calc R
C7 C 0.1165(3) -0.0630(3) 0.2113(4) 0.0692(14) Uani 1 1 d .
H7 H 0.1197 -0.1127 0.1667 0.083 Uiso 1 1 calc R
C8 C 0.1623(2) -0.0375(2) 0.2906(4) 0.0596(11) Uani 1 1 d .
H8 H 0.1969 -0.0701 0.3013 0.071 Uiso 1 1 calc R
C9 C 0.15844(16) 0.0358(2) 0.3555(3) 0.0417(8) Uani 1 1 d .
C10 C 0.00376(16) 0.1057(3) 0.2446(4) 0.0611(11) Uani 1 1 d .
H10A H -0.0212 0.0828 0.1752 0.092 Uiso 1 1 calc R
H10B H 0.0147 0.1608 0.2217 0.092 Uiso 1 1 calc R
H10C H -0.0187 0.1057 0.327 0.092 Uiso 1 1 calc R
C11 C 0.20855(16) 0.0639(2) 0.4436(4) 0.0538(10) Uani 1 1 d .
H11A H 0.1936 0.0691 0.5333 0.081 Uiso 1 1 calc R
H11B H 0.2233 0.1159 0.4132 0.081 Uiso 1 1 calc R
H11C H 0.2413 0.0247 0.4416 0.081 Uiso 1 1 calc R
C12 C 0.24538(19) 0.25 -0.1927(4) 0.0271(10) Uani 1 2 d S
C13 C 0.30629(18) 0.25 -0.1759(4) 0.0277(10) Uani 1 2 d S
H13 H 0.3304 0.25 -0.2524 0.033 Uiso 1 2 calc SR
C14 C 0.33635(19) 0.25 -0.0531(4) 0.0304(10) Uani 1 2 d S
C15 C 0.2178(2) 0.25 -0.3261(4) 0.0449(13) Uani 1 2 d S
H15A H 0.2027 0.1962 -0.3463 0.067 Uiso 0.5 1 calc PR
H15B H 0.248 0.2654 -0.3909 0.067 Uiso 0.5 1 calc PR
H15C H 0.1845 0.2884 -0.3283 0.067 Uiso 0.5 1 calc PR
C16 C 0.40379(19) 0.25 -0.0533(5) 0.0477(14) Uani 1 2 d S
H16A H 0.4184 0.3052 -0.0596 0.071 Uiso 0.5 1 calc PR
H16B H 0.4184 0.2191 -0.1282 0.071 Uiso 0.5 1 calc PR
H16C H 0.4185 0.2257 0.0278 0.071 Uiso 0.5 1 calc PR
C17 C 0.14551(18) 0.25 -0.0873(4) 0.0316(11) Uani 1 2 d S
C18 C 0.11623(18) 0.1771(3) -0.0803(3) 0.0517(10) Uani 1 1 d .
C19 C 0.0543(2) 0.1802(5) -0.0668(4) 0.103(3) Uani 1 1 d .
H19 H 0.0327 0.1313 -0.0614 0.124 Uiso 1 1 calc R
C20 C 0.0237(3) 0.25 -0.0610(8) 0.138(6) Uani 1 2 d S
H20 H -0.0187 0.25 -0.0529 0.166 Uiso 1 2 calc SR
C21 C 0.1497(3) 0.0994(3) -0.0813(5) 0.105(2) Uani 1 1 d .
H21A H 0.1745 0.0964 -0.1602 0.157 Uiso 1 1 calc R
H21B H 0.1211 0.0548 -0.0808 0.157 Uiso 1 1 calc R
H21C H 0.1753 0.0962 -0.0037 0.157 Uiso 1 1 calc R
C22 C 0.33018(18) 0.25 0.1818(4) 0.0305(10) Uani 1 2 d S
C23 C 0.33885(14) 0.1771(2) 0.2462(3) 0.0385(7) Uani 1 1 d .
C24 C 0.35682(14) 0.1784(2) 0.3769(3) 0.0424(9) Uani 1 1 d .
H24 H 0.3631 0.1294 0.4221 0.051 Uiso 1 1 calc R
C25 C 0.3655(2) 0.25 0.4410(4) 0.0410(13) Uani 1 2 d S
H25 H 0.3776 0.25 0.53 0.049 Uiso 1 2 calc SR
C26 C 0.32773(19) 0.0991(2) 0.1764(4) 0.0575(11) Uani 1 1 d .
H26A H 0.2853 0.0954 0.1523 0.086 Uiso 1 1 calc R
H26B H 0.3382 0.0544 0.2342 0.086 Uiso 1 1 calc R
H26C H 0.3524 0.0967 0.0974 0.086 Uiso 1 1 calc R

loop_
_atom_site_aniso_label
_atom_site_aniso_U_11
_atom_site_aniso_U_22
_atom_site_aniso_U_33
_atom_site_aniso_U_23
_atom_site_aniso_U_13
_atom_site_aniso_U_12
Tl 0.04137(11) 0.02873(10) 0.03481(10) 0 0.01572(8) 0
N1 0.0304(14) 0.0230(14) 0.0317(13) -0.0020(11) 0.0048(11) -0.0015(11)
N2 0.027(2) 0.072(3) 0.024(2) 0 -0.0029(17) 0
N3 0.0236(19) 0.050(3) 0.0241(19) 0 -0.0012(15) 0
C1 0.0244(16) 0.0322(19) 0.0296(16) 0.0034(14) -0.0007(12) -0.0034(14)
C2 0.026(2) 0.033(3) 0.027(2) 0 0.0067(18) 0
C3 0.047(2) 0.035(2) 0.0380(18) 0.0073(16) 0.0094(15) -0.0074(17)
C4 0.045(2) 0.0237(18) 0.0313(16) 0.0024(14) 0.0109(14) -0.0053(15)
C5 0.057(2) 0.041(2) 0.0354(18) 0.0042(18) 0.0058(18) -0.0183(18)
C6 0.095(3) 0.048(3) 0.039(2) -0.004(2) 0.002(2) -0.036(3)
C7 0.130(4) 0.028(2) 0.050(2) -0.0121(19) 0.026(3) -0.014(3)
C8 0.088(3) 0.030(2) 0.061(2) -0.0047(19) 0.021(2) 0.002(2)
C9 0.053(2) 0.0267(19) 0.0456(19) 0.0010(16) 0.0130(17) 0.0000(18)
C10 0.052(2) 0.079(3) 0.053(2) 0.003(2) -0.0084(19) -0.017(2)
C11 0.047(2) 0.041(2) 0.074(3) 0.005(2) 0.002(2) 0.0113(19)
C12 0.033(2) 0.024(2) 0.024(2) 0 0.0005(18) 0
C13 0.026(2) 0.032(3) 0.025(2) 0 0.0042(17) 0
C14 0.027(2) 0.029(3) 0.035(2) 0 0.000(2) 0
C15 0.035(3) 0.069(4) 0.031(3) 0 -0.004(2) 0
C16 0.026(2) 0.077(4) 0.040(3) 0 0.002(2) 0
C17 0.025(2) 0.050(3) 0.020(2) 0 -0.0017(17) 0
C18 0.060(2) 0.064(3) 0.0315(19) -0.0078(18) 0.0057(17) -0.025(2)
C19 0.068(4) 0.198(8) 0.043(3) -0.016(4) 0.011(3) -0.085(4)
C20 0.020(4) 0.34(2) 0.053(4) 0 0.002(3) 0
C21 0.200(7) 0.040(3) 0.075(3) -0.012(3) 0.035(4) -0.019(4)
C22 0.020(2) 0.042(3) 0.030(2) 0 0.0004(18) 0
C23 0.0353(16) 0.045(2) 0.0348(17) 0.0000(17) -0.0004(15) 0.0002(15)
C24 0.0394(19) 0.055(3) 0.0327(18) 0.0094(17) -0.0028(14) 0.0060(18)
C25 0.028(2) 0.069(4) 0.027(2) 0 -0.004(2) 0
C26 0.077(3) 0.046(3) 0.049(2) 0.0022(19) -0.011(2) 0.003(2)

loop_
_atom_type_symbol
_atom_type_description
_atom_type_scat_dispersion_real
_atom_type_scat_dispersion_imag
_atom_type_scat_source
C C 0.0033 0.0016 'International Tables Vol C Tables 4.2.6.8 and 6.1.1.4'
H H 0 0 'International Tables Vol C Tables 4.2.6.8 and 6.1.1.4'
N N 0.0061 0.0033 'International Tables Vol C Tables 4.2.6.8 and 6.1.1.4'
Tl Tl -2.8358 9.6688 'International Tables Vol C Tables 4.2.6.8 and 6.1.1.4'

loop_
_geom_angle_atom_site_label_1
_geom_angle_atom_site_label_2
_geom_angle_atom_site_label_3
_geom_angle
_geom_angle_site_symmetry_1
_geom_angle_site_symmetry_3
N1 Tl N1 76.84(12) 8_565 .
C1 N1 C4 120.8(3) . .
C1 N1 Tl 130.9(2) . .
C4 N1 Tl 108.36(17) . .
C12 N2 C17 128.6(4) . .
C12 N2 H2X 114(3) . .
C17 N2 H2X 117(3) . .
C14 N3 C22 124.8(3) . .
N1 C1 C2 124.8(3) . .
N1 C1 C3 119.1(3) . .
C2 C1 C3 116.1(3) . .
C1 C2 C1 129.4(4) . 8_565
C1 C2 H2 115.3 . .
C1 C2 H2 115.3 8_565 .
C1 C3 H3A 109.5 . .
C1 C3 H3B 109.5 . .
H3A C3 H3B 109.5 . .
C1 C3 H3C 109.5 . .
H3A C3 H3C 109.5 . .
H3B C3 H3C 109.5 . .
C5 C4 C9 120.5(3) . .
C5 C4 N1 119.6(3) . .
C9 C4 N1 119.6(3) . .
C6 C5 C4 118.1(4) . .
C6 C5 C10 121.2(4) . .
C4 C5 C10 120.7(3) . .
C7 C6 C5 121.7(4) . .
C7 C6 H6 119.2 . .
C5 C6 H6 119.2 . .
C8 C7 C6 120.2(4) . .
C8 C7 H7 119.9 . .
C6 C7 H7 119.9 . .
C7 C8 C9 120.4(4) . .
C7 C8 H8 119.8 . .
C9 C8 H8 119.8 . .
C8 C9 C4 119.0(4) . .
C8 C9 C11 120.7(4) . .
C4 C9 C11 120.3(3) . .
C5 C10 H10A 109.5 . .
C5 C10 H10B 109.5 . .
H10A C10 H10B 109.5 . .
C5 C10 H10C 109.5 . .
H10A C10 H10C 109.5 . .
H10B C10 H10C 109.5 . .
C9 C11 H11A 109.5 . .
C9 C11 H11B 109.5 . .
H11A C11 H11B 109.5 . .
C9 C11 H11C 109.5 . .
H11A C11 H11C 109.5 . .
H11B C11 H11C 109.5 . .
N2 C12 C13 120.5(4) . .
N2 C12 C15 118.0(4) . .
C13 C12 C15 121.5(4) . .
C12 C13 C14 125.3(4) . .
C12 C13 H13 117.4 . .
C14 C13 H13 117.4 . .
N3 C14 C13 119.8(4) . .
N3 C14 C16 122.2(4) . .
C13 C14 C16 118.0(4) . .
C12 C15 H15A 109.5 . .
C12 C15 H15B 109.5 . .
H15A C15 H15B 109.5 . .
C12 C15 H15C 109.5 . .
H15A C15 H15C 109.5 . .
H15B C15 H15C 109.5 . .
C14 C16 H16A 109.5 . .
C14 C16 H16B 109.5 . .
H16A C16 H16B 109.5 . .
C14 C16 H16C 109.5 . .
H16A C16 H16C 109.5 . .
H16B C16 H16C 109.5 . .
C18 C17 C18 123.2(5) 8_565 .
C18 C17 N2 118.3(2) 8_565 .
C18 C17 N2 118.3(2) . .
C17 C18 C19 116.3(5) . .
C17 C18 C21 121.7(4) . .
C19 C18 C21 121.9(5) . .
C20 C19 C18 122.7(6) . .
C20 C19 H19 118.7 . .
C18 C19 H19 118.7 . .
C19 C20 C19 118.9(7) 8_565 .
C19 C20 H20 120.6 8_565 .
C19 C20 H20 120.6 . .
C18 C21 H21A 109.5 . .
C18 C21 H21B 109.5 . .
H21A C21 H21B 109.5 . .
C18 C21 H21C 109.5 . .
H21A C21 H21C 109.5 . .
H21B C21 H21C 109.5 . .
C23 C22 C23 121.1(4) 8_565 .
C23 C22 N3 119.2(2) 8_565 .
C23 C22 N3 119.2(2) . .
C24 C23 C22 118.5(3) . .
C24 C23 C26 121.0(3) . .
C22 C23 C26 120.4(3) . .
C25 C24 C23 120.7(4) . .
C25 C24 H24 119.6 . .
C23 C24 H24 119.6 . .
C24 C25 C24 120.4(4) . 8_565
C24 C25 H25 119.8 . .
C24 C25 H25 119.8 8_565 .
C23 C26 H26A 109.5 . .
C23 C26 H26B 109.5 . .
H26A C26 H26B 109.5 . .
C23 C26 H26C 109.5 . .
H26A C26 H26C 109.5 . .
H26B C26 H26C 109.5 . .

loop_
_geom_bond_atom_site_label_1
_geom_bond_atom_site_label_2
_geom_bond_distance
_geom_bond_site_symmetry_2
Tl N1 2.401(2) 8_565
Tl N1 2.401(2) .
N1 C1 1.327(4) .
N1 C4 1.417(4) .
N2 C12 1.336(5) .
N2 C17 1.414(5) .
N2 H2X 0.82(5) .
N3 C14 1.300(5) .
N3 C22 1.415(5) .
C1 C2 1.402(4) .
C1 C3 1.520(4) .
C2 C1 1.402(4) 8_565
C2 H2 0.95 .
C3 H3A 0.98 .
C3 H3B 0.98 .
C3 H3C 0.98 .
C4 C5 1.401(5) .
C4 C9 1.406(5) .
C5 C6 1.389(6) .
C5 C10 1.504(5) .
C6 C7 1.374(6) .
C6 H6 0.95 .
C7 C8 1.373(6) .
C7 H7 0.95 .
C8 C9 1.395(5) .
C8 H8 0.95 .
C9 C11 1.512(5) .
C10 H10A 0.98 .
C10 H10B 0.98 .
C10 H10C 0.98 .
C11 H11A 0.98 .
C11 H11B 0.98 .
C11 H11C 0.98 .
C12 C13 1.371(6) .
C12 C15 1.497(6) .
C13 C14 1.425(6) .
C13 H13 0.95 .
C14 C16 1.506(6) .
C15 H15A 0.98 .
C15 H15B 0.98 .
C15 H15C 0.98 .
C16 H16A 0.98 .
C16 H16B 0.98 .
C16 H16C 0.98 .
C17 C18 1.383(4) 8_565
C17 C18 1.383(4) .
C18 C19 1.390(6) .
C18 C21 1.496(6) .
C19 C20 1.353(7) .
C19 H19 0.95 .
C20 C19 1.353(7) 8_565
C20 H20 0.95 .
C21 H21A 0.98 .
C21 H21B 0.98 .
C21 H21C 0.98 .
C22 C23 1.397(4) 8_565
C22 C23 1.397(4) .
C23 C24 1.396(4) .
C23 C26 1.505(5) .
C24 C25 1.376(4) .
C24 H24 0.95 .
C25 C24 1.376(4) 8_565
C25 H25 0.95 .
C26 H26A 0.98 .
C26 H26B 0.98 .
C26 H26C 0.98 .
